data_4337531
loop_
_publ_author_name
'Huang, Wei'
'Jin, Yuchao'
'Wu, Dayu'
'Wu, Genhua'

_publ_section_title
;
 Anion-tunable configuration isomerism and magnetic coupling in a
 tetranuclear discrete, one-dimensional (1D) chiral chain and 1D-decker
 copper(II) complexes of a carbohydrazine derivative.
;
_journal_issue 1
_journal_name_full 'Inorganic chemistry'
_journal_page_first 73
_journal_page_last 79
_journal_paper_doi 10.1021/ic4014027
_journal_volume 53
_journal_year 2014
_chemical_formula_sum 'C30 H36 Cu4 N10 O16'
_chemical_formula_weight 1046.89
_chemical_name_systematic
; 
 ? 
;
_space_group_IT_number 2
_symmetry_cell_setting triclinic
_symmetry_space_group_name_Hall '-P 1'
_symmetry_space_group_name_H-M 'P -1'
_atom_sites_solution_hydrogens geom
_atom_sites_solution_primary direct
_atom_sites_solution_secondary difmap
_audit_creation_method SHELXL-97
_cell_angle_alpha 62.331(3)
_cell_angle_beta 85.798(3)
_cell_angle_gamma 85.028(3)
_cell_formula_units_Z 1
_cell_length_a 9.1816(3)
_cell_length_b 10.7148(4)
_cell_length_c 11.2422(3)
_cell_measurement_reflns_used 5237
_cell_measurement_temperature 293(2)
_cell_measurement_theta_max 29.1015
_cell_measurement_theta_min 2.9622
_cell_volume 975.15(6)
_computing_cell_refinement 'Bruker FRAMBO'
_computing_data_collection 'Bruker FRAMBO'
_computing_data_reduction 'Bruker SAINT'
_computing_molecular_graphics 'Bruker SHELXTL'
_computing_publication_material 'Bruker SHELXTL'
_computing_structure_refinement 'Bruker SHELXTL'
_computing_structure_solution 'Bruker SHELXTL'
_diffrn_ambient_temperature 293(2)
_diffrn_measured_fraction_theta_full 0.999
_diffrn_measured_fraction_theta_max 0.999
_diffrn_measurement_device_type 'CCD area detector'
_diffrn_measurement_method 'phi and omega scans'
_diffrn_radiation_monochromator graphite
_diffrn_radiation_source 'fine-focus sealed tube'
_diffrn_radiation_type MoK\a
_diffrn_radiation_wavelength 0.71073
_diffrn_reflns_av_R_equivalents 0.0273
_diffrn_reflns_av_sigmaI/netI 0.0339
_diffrn_reflns_limit_h_max 10
_diffrn_reflns_limit_h_min -10
_diffrn_reflns_limit_k_max 12
_diffrn_reflns_limit_k_min -12
_diffrn_reflns_limit_l_max 12
_diffrn_reflns_limit_l_min -13
_diffrn_reflns_number 8631
_diffrn_reflns_theta_full 25.00
_diffrn_reflns_theta_max 25.00
_diffrn_reflns_theta_min 2.97
_exptl_absorpt_coefficient_mu 2.236
_exptl_absorpt_correction_T_max 1.00000
_exptl_absorpt_correction_T_min 0.84799
_exptl_absorpt_correction_type multi-scan
_exptl_absorpt_process_details
;
CrysAlisPro, Oxford Diffraction Ltd.,
Version 1.171.34.44 (release 25-10-2010 CrysAlis171 .NET)
(compiled Oct 25 2010,18:11:34)
Empirical absorption correction using spherical harmonics,
 implemented in SCALE3 ABSPACK scaling algorithm.
;
_exptl_crystal_colour green
_exptl_crystal_density_diffrn 1.783
_exptl_crystal_density_method 'not measured'
_exptl_crystal_description block
_exptl_crystal_F_000 530
_exptl_crystal_size_max 0.20
_exptl_crystal_size_mid 0.20
_exptl_crystal_size_min 0.14
_refine_diff_density_max 1.604
_refine_diff_density_min -0.307
_refine_diff_density_rms 0.084
_refine_ls_extinction_method none
_refine_ls_goodness_of_fit_ref 1.064
_refine_ls_hydrogen_treatment mixed
_refine_ls_matrix_type full
_refine_ls_number_parameters 311
_refine_ls_number_reflns 3439
_refine_ls_number_restraints 0
_refine_ls_restrained_S_all 1.064
_refine_ls_R_factor_all 0.0434
_refine_ls_R_factor_gt 0.0358
_refine_ls_shift/su_max 0.001
_refine_ls_shift/su_mean 0.000
_refine_ls_structure_factor_coef Fsqd
_refine_ls_weighting_details 'calc w=1/[\s^2^(Fo^2^)+(0.0542P)^2^+0.6915P] where P=(Fo^2^+2Fc^2^)/3'
_refine_ls_weighting_scheme calc
_refine_ls_wR_factor_gt 0.0960
_refine_ls_wR_factor_ref 0.0998
_reflns_number_gt 2949
_reflns_number_total 3439
_reflns_threshold_expression >2sigma(I)
_cod_data_source_file ic4014027_si_005.cif
_cod_data_source_block 1
_cod_depositor_comments
;
The following automatic conversions were performed:

'_symmetry_cell_setting' value 'Triclinic' changed to 'triclinic'
according to
/usr/data/users/saulius/automatic-downloads/current/ACS/lib/dictionaries/cif_core.dic
dictionary named 'cif_core.dic' version 2.4.2 from 2011-04-26.

Automatic conversion script
Id: cif_fix_values 2281 2013-09-26 08:29:07Z andrius 
;
_cod_original_cell_volume 975.15(5)
_cod_original_sg_symbol_H-M 'P-1   '
_cod_database_code 4337531

loop_
_symmetry_equiv_pos_as_xyz
'x, y, z'
'-x, -y, -z'

loop_
_atom_site_label
_atom_site_type_symbol
_atom_site_fract_x
_atom_site_fract_y
_atom_site_fract_z
_atom_site_U_iso_or_equiv
_atom_site_adp_type
_atom_site_occupancy
_atom_site_symmetry_multiplicity
_atom_site_calc_flag
_atom_site_refinement_flags
Cu1 Cu 0.53564(4) 0.50154(4) 0.34602(4) 0.02795(14) Uani 1 1 d .
Cu2 Cu 0.31173(5) 0.70339(4) 0.09788(4) 0.03203(15) Uani 1 1 d .
C1 C 0.6673(5) 0.0882(4) 0.4251(4) 0.0495(10) Uani 1 1 d .
C2 C 0.7949(5) 0.1206(5) 0.5717(4) 0.0520(11) Uani 1 1 d .
C3 C 0.7329(4) 0.2538(4) 0.5297(4) 0.0409(9) Uani 1 1 d .
C4 C 0.6039(4) 0.2235(4) 0.3791(3) 0.0344(8) Uani 1 1 d .
C5 C 0.4993(4) 0.2875(4) 0.2673(4) 0.0348(8) Uani 1 1 d .
C6 C 0.3106(4) 0.4613(4) 0.0574(3) 0.0348(8) Uani 1 1 d .
C7 C 0.2115(4) 0.5678(4) -0.0424(3) 0.0321(8) Uani 1 1 d .
C8 C 0.1409(4) 0.5409(5) -0.1299(4) 0.0415(9) Uani 1 1 d .
C9 C 0.0445(5) 0.6428(5) -0.2175(4) 0.0456(10) Uani 1 1 d .
C10 C 0.0257(5) 0.7680(5) -0.2153(4) 0.0514(11) Uani 1 1 d .
C11 C 0.1021(5) 0.7920(4) -0.1264(4) 0.0465(10) Uani 1 1 d .
C12 C 0.2405(6) 1.1397(4) -0.0192(6) 0.0755(16) Uani 1 1 d .
H12A H 0.1729 1.1882 0.0167 0.113 Uiso 1 1 calc R
H12B H 0.2263 1.1765 -0.1136 0.113 Uiso 1 1 calc R
H12C H 0.3388 1.1534 -0.0059 0.113 Uiso 1 1 calc R
C13 C 0.2152(4) 0.9858(4) 0.0508(4) 0.0417(9) Uani 1 1 d .
C14 C 0.8192(5) 0.6836(5) 0.4842(5) 0.0573(12) Uani 1 1 d .
H14A H 0.9173 0.7061 0.4494 0.086 Uiso 1 1 calc R
H14B H 0.8205 0.6232 0.5794 0.086 Uiso 1 1 calc R
H14C H 0.7613 0.7690 0.4667 0.086 Uiso 1 1 calc R
C15 C 0.7541(4) 0.6093(4) 0.4173(3) 0.0333(8) Uani 1 1 d .
O1 O 0.4612(4) 0.2155(3) 0.2164(4) 0.0736(10) Uani 1 1 d .
O1W O 0.5282(4) -0.0594(3) 0.2308(4) 0.0682(9) Uani 1 1 d .
O2 O 0.6235(2) 0.5730(3) 0.4537(2) 0.0328(5) Uani 1 1 d .
O3 O 0.8246(3) 0.5856(3) 0.3316(3) 0.0551(8) Uani 1 1 d .
O4 O 0.2990(3) 0.9082(3) 0.0125(3) 0.0439(6) Uani 1 1 d .
O5 O 0.1195(4) 0.9418(3) 0.1394(3) 0.0647(9) Uani 1 1 d .
O6 O 0.4446(3) 0.6771(3) 0.2281(3) 0.0358(6) Uani 1 1 d .
O7 O 0.1076(4) 0.6605(4) 0.2529(4) 0.0545(8) Uani 1 1 d .
N1 N 0.7652(4) 0.0353(4) 0.5218(4) 0.0590(10) Uani 1 1 d .
N2 N 0.6368(3) 0.3068(3) 0.4321(3) 0.0320(6) Uani 1 1 d .
N3 N 0.4589(3) 0.4214(3) 0.2366(3) 0.0308(6) Uani 1 1 d .
N4 N 0.3654(3) 0.5015(3) 0.1361(3) 0.0294(6) Uani 1 1 d .
N5 N 0.1946(3) 0.6939(3) -0.0413(3) 0.0348(7) Uani 1 1 d .
H11 H 0.089(4) 0.879(4) -0.129(3) 0.028(9) Uiso 1 1 d .
H3 H 0.755(3) 0.302(3) 0.573(3) 0.017(8) Uiso 1 1 d .
H8 H 0.154(5) 0.460(5) -0.132(4) 0.051(13) Uiso 1 1 d .
H2 H 0.848(5) 0.088(5) 0.635(5) 0.058(14) Uiso 1 1 d .
H7A H 0.033(5) 0.639(5) 0.277(4) 0.044(13) Uiso 1 1 d .
H7B H 0.091(5) 0.744(5) 0.217(5) 0.051(15) Uiso 1 1 d .
H6A H 0.468(5) 0.735(5) 0.234(4) 0.045(14) Uiso 1 1 d .
H9 H -0.008(6) 0.616(5) -0.273(5) 0.082(16) Uiso 1 1 d .
H10 H -0.047(6) 0.836(6) -0.275(6) 0.089(18) Uiso 1 1 d .
H1 H 0.650(3) 0.039(3) 0.398(3) 0.043(13) Uiso 1 1 d .
H1WA H 0.5799 -0.0148 0.1723 0.052 Uiso 1 1 d R
H1WB H 0.4793 0.0048 0.2263 0.052 Uiso 1 1 d R

loop_
_atom_site_aniso_label
_atom_site_aniso_U_11
_atom_site_aniso_U_22
_atom_site_aniso_U_33
_atom_site_aniso_U_23
_atom_site_aniso_U_13
_atom_site_aniso_U_12
Cu1 0.0283(2) 0.0283(2) 0.0321(2) -0.01777(19) -0.00589(16) 0.00093(16)
Cu2 0.0373(3) 0.0255(2) 0.0370(3) -0.0171(2) -0.01020(18) 0.00315(17)
C1 0.063(3) 0.032(2) 0.059(3) -0.025(2) -0.020(2) 0.0097(19)
C2 0.060(3) 0.048(3) 0.044(2) -0.018(2) -0.026(2) 0.015(2)
C3 0.047(2) 0.043(2) 0.035(2) -0.0199(18) -0.0119(16) 0.0043(17)
C4 0.0354(19) 0.0300(19) 0.0380(19) -0.0161(16) -0.0055(15) 0.0027(15)
C5 0.0390(19) 0.0313(19) 0.0399(19) -0.0210(17) -0.0098(15) 0.0022(15)
C6 0.0355(19) 0.034(2) 0.0375(19) -0.0187(17) -0.0052(15) 0.0006(15)
C7 0.0329(18) 0.0349(19) 0.0337(18) -0.0203(16) -0.0039(14) 0.0013(15)
C8 0.052(2) 0.044(2) 0.038(2) -0.0263(19) -0.0116(17) 0.0016(18)
C9 0.049(2) 0.052(3) 0.042(2) -0.027(2) -0.0161(18) 0.0064(19)
C10 0.054(3) 0.052(3) 0.048(2) -0.023(2) -0.020(2) 0.015(2)
C11 0.055(2) 0.038(2) 0.050(2) -0.023(2) -0.0182(19) 0.0137(19)
C12 0.095(4) 0.031(2) 0.091(4) -0.024(3) 0.019(3) -0.002(2)
C13 0.055(2) 0.031(2) 0.040(2) -0.0161(18) -0.0082(18) -0.0013(18)
C14 0.049(2) 0.082(3) 0.066(3) -0.052(3) -0.002(2) -0.021(2)
C15 0.0333(19) 0.0340(19) 0.0342(18) -0.0164(16) -0.0043(14) -0.0037(15)
O1 0.096(3) 0.0479(19) 0.096(2) -0.0461(19) -0.053(2) 0.0217(17)
O1W 0.092(2) 0.0467(19) 0.073(2) -0.0337(18) 0.0139(19) -0.0163(17)
O2 0.0290(12) 0.0388(14) 0.0375(13) -0.0226(11) -0.0016(10) -0.0057(10)
O3 0.0469(16) 0.081(2) 0.0589(17) -0.0494(17) 0.0175(14) -0.0254(15)
O4 0.0570(16) 0.0287(14) 0.0446(15) -0.0158(12) -0.0040(12) -0.0005(12)
O5 0.080(2) 0.0461(18) 0.0632(19) -0.0232(16) 0.0127(17) -0.0031(16)
O6 0.0406(15) 0.0271(14) 0.0458(15) -0.0207(13) -0.0131(11) 0.0010(11)
O7 0.0374(17) 0.054(2) 0.071(2) -0.0285(19) 0.0122(15) -0.0074(16)
N1 0.072(3) 0.045(2) 0.061(2) -0.0246(19) -0.028(2) 0.0169(18)
N2 0.0339(15) 0.0318(16) 0.0323(15) -0.0167(13) -0.0036(12) 0.0019(12)
N3 0.0330(15) 0.0266(15) 0.0366(15) -0.0178(13) -0.0075(12) 0.0029(12)
N4 0.0309(14) 0.0274(15) 0.0321(14) -0.0154(13) -0.0087(12) 0.0031(12)
N5 0.0378(16) 0.0318(16) 0.0367(16) -0.0178(14) -0.0074(13) 0.0050(13)

loop_
_atom_type_symbol
_atom_type_description
_atom_type_scat_dispersion_real
_atom_type_scat_dispersion_imag
_atom_type_scat_source
C C 0.0033 0.0016 'International Tables Vol C Tables 4.2.6.8 and 6.1.1.4'
H H 0.0000 0.0000 'International Tables Vol C Tables 4.2.6.8 and 6.1.1.4'
N N 0.0061 0.0033 'International Tables Vol C Tables 4.2.6.8 and 6.1.1.4'
O O 0.0106 0.0060 'International Tables Vol C Tables 4.2.6.8 and 6.1.1.4'
Cu Cu 0.3201 1.2651 'International Tables Vol C Tables 4.2.6.8 and 6.1.1.4'

loop_
_geom_angle_atom_site_label_1
_geom_angle_atom_site_label_2
_geom_angle_atom_site_label_3
_geom_angle
_geom_angle_site_symmetry_3
O6 Cu1 O2 95.10(11) .
O6 Cu1 N3 87.73(11) .
O2 Cu1 N3 176.14(11) .
O6 Cu1 N2 166.13(12) .
O2 Cu1 N2 96.58(11) .
N3 Cu1 N2 80.29(11) .
O6 Cu1 O2 102.40(10) 2_666
O2 Cu1 O2 76.10(9) 2_666
N3 Cu1 O2 105.90(10) 2_666
N2 Cu1 O2 87.69(10) 2_666
O6 Cu2 O4 96.49(12) .
O6 Cu2 N5 167.27(12) .
O4 Cu2 N5 93.81(12) .
O6 Cu2 N4 87.54(11) .
O4 Cu2 N4 162.26(11) .
N5 Cu2 N4 80.42(11) .
O6 Cu2 O7 92.49(12) .
O4 Cu2 O7 98.90(12) .
N5 Cu2 O7 93.30(12) .
N4 Cu2 O7 98.17(12) .
N1 C1 C4 121.9(4) .
N1 C1 H1 115(2) .
C4 C1 H1 123(2) .
N1 C2 C3 123.9(4) .
N1 C2 H2 116(3) .
C3 C2 H2 119(3) .
N2 C3 C2 120.3(4) .
N2 C3 H3 122(2) .
C2 C3 H3 118(2) .
N2 C4 C1 120.8(3) .
N2 C4 C5 116.0(3) .
C1 C4 C5 123.1(4) .
O1 C5 N3 128.6(3) .
O1 C5 C4 119.5(3) .
N3 C5 C4 111.9(3) .
N4 C6 C7 114.7(3) .
N5 C7 C8 122.1(3) .
N5 C7 C6 115.7(3) .
C8 C7 C6 122.2(3) .
C7 C8 C9 119.6(4) .
C7 C8 H8 122(3) .
C9 C8 H8 118(3) .
C10 C9 C8 118.4(4) .
C10 C9 H9 125(3) .
C8 C9 H9 116(3) .
C9 C10 C11 120.1(4) .
C9 C10 H10 116(3) .
C11 C10 H10 124(3) .
N5 C11 C10 121.8(4) .
N5 C11 H11 120(2) .
C10 C11 H11 118(2) .
C13 C12 H12A 109.5 .
C13 C12 H12B 109.5 .
H12A C12 H12B 109.5 .
C13 C12 H12C 109.5 .
H12A C12 H12C 109.5 .
H12B C12 H12C 109.5 .
O5 C13 O4 124.5(4) .
O5 C13 C12 119.5(4) .
O4 C13 C12 116.0(4) .
C15 C14 H14A 109.5 .
C15 C14 H14B 109.5 .
H14A C14 H14B 109.5 .
C15 C14 H14C 109.5 .
H14A C14 H14C 109.5 .
H14B C14 H14C 109.5 .
O3 C15 O2 122.3(3) .
O3 C15 C14 121.2(3) .
O2 C15 C14 116.5(3) .
H1WA O1W H1WB 94.1 .
C15 O2 Cu1 114.5(2) .
C15 O2 Cu1 138.6(2) 2_666
Cu1 O2 Cu1 103.90(9) 2_666
C13 O4 Cu2 126.1(2) .
Cu2 O6 Cu1 124.81(15) .
Cu2 O6 H6A 121(4) .
Cu1 O6 H6A 114(4) .
Cu2 O7 H7A 153(4) .
Cu2 O7 H7B 86(3) .
H7A O7 H7B 99(5) .
C2 N1 C1 115.5(4) .
C3 N2 C4 117.4(3) .
C3 N2 Cu1 128.6(3) .
C4 N2 Cu1 114.0(2) .
C5 N3 N4 122.2(3) .
C5 N3 Cu1 117.7(2) .
N4 N3 Cu1 120.1(2) .
C6 N4 N3 125.4(3) .
C6 N4 Cu2 115.7(2) .
N3 N4 Cu2 118.8(2) .
C11 N5 C7 117.9(3) .
C11 N5 Cu2 128.6(3) .
C7 N5 Cu2 113.4(2) .

loop_
_geom_bond_atom_site_label_1
_geom_bond_atom_site_label_2
_geom_bond_distance
_geom_bond_site_symmetry_2
Cu1 O6 1.889(3) .
Cu1 O2 1.953(2) .
Cu1 N3 1.991(3) .
Cu1 N2 2.018(3) .
Cu1 O2 2.427(2) 2_666
Cu2 O6 1.879(3) .
Cu2 O4 1.941(2) .
Cu2 N5 2.007(3) .
Cu2 N4 2.022(3) .
Cu2 O7 2.385(3) .
C1 N1 1.339(5) .
C1 C4 1.381(5) .
C1 H1 0.75(2) .
C2 N1 1.330(6) .
C2 C3 1.363(6) .
C2 H2 0.81(5) .
C3 N2 1.335(5) .
C3 H3 0.90(3) .
C4 N2 1.346(5) .
C4 C5 1.495(5) .
C5 O1 1.237(5) .
C5 N3 1.335(4) .
C6 N4 1.297(4) .
C6 C7 1.473(5) .
C7 N5 1.352(4) .
C7 C8 1.365(5) .
C8 C9 1.381(5) .
C8 H8 0.88(5) .
C9 C10 1.349(6) .
C9 H9 0.97(5) .
C10 C11 1.389(6) .
C10 H10 0.98(6) .
C11 N5 1.331(5) .
C11 H11 0.92(4) .
C12 C13 1.492(5) .
C12 H12A 0.9600 .
C12 H12B 0.9600 .
C12 H12C 0.9600 .
C13 O5 1.222(5) .
C13 O4 1.282(5) .
C14 C15 1.504(5) .
C14 H14A 0.9600 .
C14 H14B 0.9600 .
C14 H14C 0.9600 .
C15 O3 1.233(4) .
C15 O2 1.272(4) .
O1W H1WA 0.7669 .
O1W H1WB 0.7712 .
O2 Cu1 2.427(2) 2_666
O6 H6A 0.70(4) .
O7 H7A 0.73(5) .
O7 H7B 0.80(5) .
N3 N4 1.365(4) .
